data_7221628
loop_
_publ_author_name
'Gil-Hern\'andez, B.'
'Gili, P.'
'Quir\'os, M.'
'Sanchiz, J.'

_publ_section_title
;
 Mesoxalate as Cu(ii)--Ln(iii) linker in the construction of MOFs in
 DMSO/water medium
;
_journal_issue 34
_journal_name_full CrystEngComm
_journal_page_first 6555
_journal_paper_doi 10.1039/C5CE00999E
_journal_volume 17
_journal_year 2015
_chemical_formula_sum 'C22 H26 Cu6 Eu2 O42 S2'
_chemical_formula_weight 1711.71
_chemical_name_systematic
;
 ?
;
_space_group_IT_number 15
_symmetry_cell_setting monoclinic
_symmetry_space_group_name_Hall '-C 2yc'
_symmetry_space_group_name_H-M 'C 1 2/c 1'
_atom_sites_solution_hydrogens geom
_atom_sites_solution_primary direct
_atom_sites_solution_secondary difmap
_audit_creation_method
;
CrysAlisPro, Oxford Diffraction Ltd.,
Version 1.171.35.15 (release 03-08-2011 CrysAlis171 .NET)
(compiled Aug  3 2011,13:03:54)
;
_audit_update_record
;
2015-07-13 deposited with the CCDC.
2015-07-23 downloaded from the CCDC.
;
_cell_angle_alpha 90.00
_cell_angle_beta 109.709(4)
_cell_angle_gamma 90.00
_cell_formula_units_Z 8
_cell_length_a 20.2355(9)
_cell_length_b 27.1206(9)
_cell_length_c 23.3255(8)
_cell_measurement_temperature 293(2)
_cell_volume 12051.1(8)
_computing_cell_refinement
;
CrysAlisPro, Agilent Technologies,
Version 1.171.35.15 (release 03-08-2011 CrysAlis171 .NET)
(compiled Aug  3 2011,13:03:54)
;
_computing_data_collection
;
CrysAlisPro, Agilent Technologies,
Version 1.171.35.15 (release 03-08-2011 CrysAlis171 .NET)
(compiled Aug  3 2011,13:03:54)
;
_computing_data_reduction
;
CrysAlisPro, Agilent Technologies,
Version 1.171.35.15 (release 03-08-2011 CrysAlis171 .NET)
(compiled Aug  3 2011,13:03:54)
;
_computing_molecular_graphics 'DIAMOND (Crystal Impact, 2009)'
_computing_publication_material 'SHELXL-97 (Sheldrick, 2008)'
_computing_structure_refinement 'SHELXL-97 (Sheldrick, 1997)'
_computing_structure_solution 'SHELXS-97 (Sheldrick, 2008)'
_diffrn_ambient_temperature 293(2)
_diffrn_detector_area_resol_mean 10.5953
_diffrn_measured_fraction_theta_full 0.987
_diffrn_measured_fraction_theta_max 0.987
_diffrn_measurement_device_type 'SuperNova, Dual, Cu at zero, Atlas'
_diffrn_measurement_method '\w scans'
_diffrn_radiation_monochromator mirror
_diffrn_radiation_source 'SuperNova (Cu) X-ray Source'
_diffrn_radiation_type CuK\a
_diffrn_radiation_wavelength 1.54185
_diffrn_reflns_av_R_equivalents 0.1036
_diffrn_reflns_av_sigmaI/netI 0.0796
_diffrn_reflns_limit_h_max 25
_diffrn_reflns_limit_h_min -23
_diffrn_reflns_limit_k_max 32
_diffrn_reflns_limit_k_min -33
_diffrn_reflns_limit_l_max 28
_diffrn_reflns_limit_l_min -28
_diffrn_reflns_number 41844
_diffrn_reflns_theta_full 73.02
_diffrn_reflns_theta_max 73.02
_diffrn_reflns_theta_min 3.83
_exptl_absorpt_coefficient_mu 18.423
_exptl_absorpt_correction_T_max 0.576
_exptl_absorpt_correction_T_min 0.261
_exptl_absorpt_correction_type gaussian
_exptl_absorpt_process_details
;
CrysAlisPro, Agilent Technologies,
Version 1.171.35.15 (release 03-08-2011 CrysAlis171 .NET)
(compiled Aug  3 2011,13:03:54)
Numerical absorption correction based on gaussian integration over
            a multifaceted crystal model
;
_exptl_crystal_colour blue
_exptl_crystal_density_diffrn 1.887
_exptl_crystal_density_method 'not measured'
_exptl_crystal_description laminar
_exptl_crystal_F_000 6608
_exptl_crystal_size_max 0.1108
_exptl_crystal_size_mid 0.0809
_exptl_crystal_size_min 0.0403
_platon_squeeze_details
;
;
_refine_diff_density_max 5.207
_refine_diff_density_min -4.973
_refine_diff_density_rms 0.504
_refine_ls_extinction_coef 0.000045(14)
_refine_ls_extinction_expression Fc^*^=kFc[1+0.001xFc^2^\l^3^/sin(2\q)]^-1/4^
_refine_ls_extinction_method SHELXL
_refine_ls_goodness_of_fit_ref 0.991
_refine_ls_hydrogen_treatment mixed
_refine_ls_matrix_type full
_refine_ls_number_parameters 667
_refine_ls_number_reflns 11883
_refine_ls_number_restraints 10
_refine_ls_restrained_S_all 0.991
_refine_ls_R_factor_all 0.1647
_refine_ls_R_factor_gt 0.1454
_refine_ls_shift/su_max 0.001
_refine_ls_shift/su_mean 0.000
_refine_ls_structure_factor_coef Fsqd
_refine_ls_weighting_details 'calc w=1/[\s^2^(Fo^2^)+(0.3000P)^2^+0.0000P] where P=(Fo^2^+2Fc^2^)/3'
_refine_ls_weighting_scheme calc
_refine_ls_wR_factor_gt 0.3517
_refine_ls_wR_factor_ref 0.3867
_reflns_number_gt 7508
_reflns_number_total 11883
_reflns_threshold_expression >2sigma(I)
_cod_data_source_file c5ce00999e2.cif
_cod_data_source_block bea093g_abs
_cod_depositor_comments 'Adding full bibliography for 7221624--7221628.cif.'
_cod_original_sg_symbol_H-M 'C 2/ c'
_cod_database_code 7221628

loop_
_symmetry_equiv_pos_as_xyz
'x, y, z'
'-x, y, -z+1/2'
'x+1/2, y+1/2, z'
'-x+1/2, y+1/2, -z+1/2'
'-x, -y, -z'
'x, -y, z-1/2'
'-x+1/2, -y+1/2, -z'
'x+1/2, -y+1/2, z-1/2'

loop_
_atom_site_label
_atom_site_type_symbol
_atom_site_fract_x
_atom_site_fract_y
_atom_site_fract_z
_atom_site_U_iso_or_equiv
_atom_site_adp_type
_atom_site_occupancy
_atom_site_symmetry_multiplicity
_atom_site_calc_flag
_atom_site_refinement_flags
C1A C 0.5586(5) 0.1780(3) 1.1700(4) 0.0381(18) Uani 1 1 d .
C1B C 0.3810(6) 0.1212(4) 0.8846(4) 0.045(2) Uani 1 1 d .
C1C C 0.4834(6) 0.3534(4) 0.9616(5) 0.045(2) Uani 1 1 d .
C1D C 0.3117(5) 0.0688(4) 0.6609(5) 0.046(2) Uani 1 1 d .
C1E C 0.1231(5) 0.1281(3) 0.3809(4) 0.0394(19) Uani 1 1 d .
C1F C 0.2268(5) -0.1024(3) 0.4511(4) 0.0360(17) Uani 1 1 d .
C1S1 C 0.6243(11) 0.2381(8) 0.9340(11) 0.158(14) Uani 1 1 d D
H1S1 H 0.5889 0.2352 0.8945 0.237 Uiso 1 1 calc R
H1S2 H 0.6699 0.2357 0.9301 0.237 Uiso 1 1 calc R
H1S3 H 0.6198 0.2695 0.9515 0.237 Uiso 1 1 calc R
C1S2 C 0.6846(6) 0.2054(9) 1.0487(7) 0.151(14) Uani 1 1 d D
H1S4 H 0.7243 0.1850 1.0513 0.227 Uiso 1 1 calc R
H1S5 H 0.6709 0.2000 1.0838 0.227 Uiso 1 1 calc R
H1S6 H 0.6970 0.2395 1.0472 0.227 Uiso 1 1 calc R
C2A C 0.4891(4) 0.1592(3) 1.1261(4) 0.0310(16) Uani 1 1 d .
C2B C 0.3630(4) 0.1759(3) 0.8842(4) 0.0345(17) Uani 1 1 d .
C2C C 0.4808(5) 0.3328(3) 1.0231(4) 0.0367(17) Uani 1 1 d .
C2D C 0.2402(4) 0.0888(3) 0.6210(4) 0.0341(17) Uani 1 1 d .
C2E C 0.1025(5) 0.0735(3) 0.3814(4) 0.0323(16) Uani 1 1 d .
C2F C 0.2270(4) -0.0845(3) 0.5144(4) 0.0301(15) Uani 1 1 d .
C2S1 C 0.4284(5) 0.0412(8) 0.5363(7) 0.114(9) Uani 1 1 d D
H2S1 H 0.4331 0.0639 0.5690 0.171 Uiso 1 1 calc R
H2S2 H 0.4708 0.0413 0.5264 0.171 Uiso 1 1 calc R
H2S3 H 0.4202 0.0087 0.5487 0.171 Uiso 1 1 calc R
C2S2 C 0.3615(13) 0.0107(8) 0.4217(11) 0.184(17) Uani 1 1 d D
H2S4 H 0.3252 0.0150 0.3830 0.276 Uiso 1 1 calc R
H2S5 H 0.3554 -0.0204 0.4388 0.276 Uiso 1 1 calc R
H2S6 H 0.4065 0.0114 0.4162 0.276 Uiso 1 1 calc R
C3A C 0.5015(5) 0.1042(3) 1.1101(4) 0.0349(17) Uani 1 1 d .
C3B C 0.3855(6) 0.2028(4) 0.8361(4) 0.047(2) Uani 1 1 d .
C3C C 0.5557(5) 0.3400(4) 1.0714(5) 0.046(2) Uani 1 1 d .
C3D C 0.2502(5) 0.1438(4) 0.6058(4) 0.0411(19) Uani 1 1 d .
C3E C 0.1209(6) 0.0468(4) 0.3299(4) 0.045(2) Uani 1 1 d .
C3F C 0.3038(5) -0.0899(4) 0.5605(5) 0.044(2) Uani 1 1 d .
Cu1 Cu 0.52771(7) 0.24338(5) 1.07880(6) 0.0373(4) Uani 1 1 d .
Cu2 Cu 0.44913(6) 0.14899(4) 1.00009(5) 0.0307(3) Uani 1 1 d .
Cu3 Cu 0.44260(10) 0.25767(5) 0.93671(6) 0.0473(4) Uani 1 1 d .
Cu4 Cu 0.27566(7) 0.00573(5) 0.56847(6) 0.0379(4) Uani 1 1 d .
Cu5 Cu 0.19422(7) 0.10011(5) 0.49555(5) 0.0319(3) Uani 1 1 d .
Cu6 Cu 0.18275(9) -0.00865(5) 0.42874(6) 0.0470(4) Uani 1 1 d .
Eu1 Eu 0.5000 0.10765(8) 1.2500 0.0957(6) Uani 1 2 d S
Eu2 Eu 0.26223(10) 0.13671(6) 0.75076(6) 0.1032(5) Uani 1 1 d .
Eu3 Eu 0.0000 0.11719(8) 0.2500 0.0986(6) Uani 1 2 d S
O1A O 0.5902(4) 0.2118(3) 1.1517(3) 0.0489(17) Uani 1 1 d .
O1B O 0.4254(4) 0.1051(3) 0.9323(3) 0.0455(17) Uani 1 1 d .
O1C O 0.4784(5) 0.3202(3) 0.9210(3) 0.0511(17) Uani 1 1 d .
O1D O 0.3425(4) 0.0380(3) 0.6380(4) 0.055(2) Uani 1 1 d .
O1E O 0.1706(4) 0.1439(3) 0.4272(3) 0.0495(18) Uani 1 1 d .
O1F O 0.2199(5) -0.0709(3) 0.4114(4) 0.057(2) Uani 1 1 d .
O1S O 0.5471(3) 0.2038(3) 0.9960(3) 0.0422(14) Uani 1 1 d D
O1W O 0.4128(6) 0.0481(4) 1.2147(4) 0.074(3) Uani 1 1 d .
O2A O 0.5793(4) 0.1609(3) 1.2235(3) 0.0481(17) Uani 1 1 d .
O2B O 0.3509(5) 0.0951(3) 0.8389(3) 0.061(2) Uani 1 1 d .
O2C O 0.4891(5) 0.3969(3) 0.9534(4) 0.060(2) Uani 1 1 d .
O2D O 0.3382(4) 0.0856(4) 0.7135(4) 0.061(2) Uani 1 1 d .
O2E O 0.0933(5) 0.1542(3) 0.3351(3) 0.060(2) Uani 1 1 d .
O2F O 0.2363(5) -0.1475(3) 0.4437(4) 0.0545(19) Uani 1 1 d .
O2S O 0.2900(3) 0.0459(3) 0.4858(3) 0.0453(15) Uani 1 1 d D
O2W O 0.1894(6) 0.0865(4) 0.7831(4) 0.077(3) Uani 1 1 d .
O3A O 0.4656(3) 0.1877(2) 1.0735(2) 0.0297(11) Uani 1 1 d .
O3B O 0.3914(3) 0.1962(2) 0.9410(3) 0.0349(12) Uani 1 1 d .
O3C O 0.4605(3) 0.2842(2) 1.0181(3) 0.0309(11) Uani 1 1 d .
O3D O 0.2128(3) 0.0608(2) 0.5688(2) 0.0321(12) Uani 1 1 d .
O3E O 0.1351(3) 0.0532(2) 0.4370(2) 0.0332(12) Uani 1 1 d .
O3F O 0.2052(3) -0.0355(2) 0.5096(3) 0.0323(12) Uani 1 1 d .
O3W O 0.1796(6) 0.1979(4) 0.7243(4) 0.068(2) Uani 1 1 d .
O4A O 0.4422(3) 0.1585(2) 1.1590(2) 0.0335(12) Uani 1 1 d .
O4B O 0.2889(3) 0.1809(3) 0.8595(3) 0.0424(14) Uani 1 1 d .
O4C O 0.4365(4) 0.3627(3) 1.0436(4) 0.0167(16) Uiso 0.50 1 d P
O4D O 0.1990(4) 0.0875(3) 0.6588(3) 0.0412(14) Uani 1 1 d .
O4E O 0.0292(3) 0.0706(3) 0.3606(3) 0.0426(14) Uani 1 1 d .
O4F O 0.1850(4) -0.1148(3) 0.5358(4) 0.0148(15) Uiso 0.50 1 d P
O4W O -0.0702(7) 0.1622(5) 0.2939(5) 0.093(4) Uani 1 1 d .
O5A O 0.5155(4) 0.0741(3) 1.1517(3) 0.0484(17) Uani 1 1 d .
O5B O 0.3583(5) 0.1924(4) 0.7822(3) 0.063(2) Uani 1 1 d .
O5C O 0.5792(5) 0.3823(3) 1.0805(4) 0.062(2) Uani 1 1 d .
O5D O 0.2679(5) 0.1724(3) 0.6488(3) 0.0555(19) Uani 1 1 d .
O4CX O 0.5582(8) 0.3480(6) 1.0065(7) 0.049(3) Uiso 0.50 1 d P
O5E O 0.0886(5) 0.0579(3) 0.2755(3) 0.058(2) Uani 1 1 d .
O5F O 0.3266(4) -0.1330(3) 0.5722(4) 0.062(2) Uani 1 1 d .
O4FX O 0.3012(8) -0.1003(6) 0.4981(7) 0.048(3) Uiso 0.50 1 d P
O6A O 0.4961(4) 0.0963(2) 1.0552(3) 0.0411(15) Uani 1 1 d .
O6B O 0.4316(5) 0.2360(3) 0.8546(4) 0.060(2) Uani 1 1 d .
O6C O 0.5870(4) 0.3013(3) 1.0958(4) 0.0491(17) Uani 1 1 d .
O6D O 0.2401(4) 0.1523(3) 0.5501(3) 0.0462(16) Uani 1 1 d .
O6E O 0.1672(5) 0.0132(3) 0.3463(3) 0.056(2) Uani 1 1 d .
O6F O 0.3352(3) -0.0514(3) 0.5826(4) 0.0472(17) Uani 1 1 d .
S1 S 0.61362(14) 0.19029(9) 0.98175(14) 0.0507(6) Uani 1 1 d D
S2 S 0.35689(13) 0.05914(10) 0.47167(13) 0.0478(6) Uani 1 1 d D

loop_
_atom_site_aniso_label
_atom_site_aniso_U_11
_atom_site_aniso_U_22
_atom_site_aniso_U_33
_atom_site_aniso_U_23
_atom_site_aniso_U_13
_atom_site_aniso_U_12
C1A 0.039(4) 0.039(4) 0.026(4) 0.004(3) -0.002(3) -0.003(4)
C1B 0.059(6) 0.044(5) 0.026(4) -0.003(4) 0.007(4) 0.014(4)
C1C 0.059(6) 0.030(4) 0.051(5) 0.007(4) 0.026(5) -0.002(4)
C1D 0.045(5) 0.040(5) 0.043(5) 0.001(4) 0.001(4) 0.017(4)
C1E 0.046(5) 0.033(4) 0.033(4) 0.001(3) 0.005(4) -0.002(4)
C1F 0.047(4) 0.035(4) 0.027(4) -0.001(3) 0.014(3) -0.001(3)
C1S1 0.15(2) 0.14(2) 0.25(3) 0.09(2) 0.15(3) 0.022(17)
C1S2 0.062(9) 0.21(3) 0.16(2) -0.11(2) 0.005(11) 0.041(13)
C2A 0.034(4) 0.034(4) 0.024(4) -0.005(3) 0.007(3) -0.001(3)
C2B 0.038(4) 0.035(4) 0.018(3) 0.000(3) -0.007(3) -0.002(3)
C2C 0.038(4) 0.029(4) 0.038(4) 0.003(3) 0.006(3) -0.001(3)
C2D 0.034(4) 0.040(4) 0.022(4) -0.005(3) 0.001(3) 0.003(3)
C2E 0.042(4) 0.028(4) 0.022(3) -0.001(3) 0.004(3) 0.005(3)
C2F 0.031(3) 0.020(3) 0.035(4) -0.001(3) 0.005(3) 0.007(3)
C2S1 0.049(7) 0.18(2) 0.101(13) 0.070(14) 0.004(7) -0.033(10)
C2S2 0.27(4) 0.096(17) 0.29(4) -0.05(2) 0.23(4) -0.01(2)
C3A 0.039(4) 0.025(4) 0.032(4) 0.011(3) 0.001(3) 0.002(3)
C3B 0.074(7) 0.037(5) 0.031(5) 0.003(4) 0.017(4) -0.001(4)
C3C 0.049(5) 0.038(5) 0.042(5) -0.014(4) 0.006(4) -0.015(4)
C3D 0.048(5) 0.039(5) 0.031(4) -0.004(3) 0.006(4) -0.007(4)
C3E 0.066(6) 0.042(5) 0.025(4) 0.004(3) 0.014(4) 0.009(4)
C3F 0.039(4) 0.040(5) 0.043(5) 0.007(4) 0.000(4) 0.007(4)
Cu1 0.0417(7) 0.0295(6) 0.0330(7) 0.0036(5) 0.0024(5) -0.0080(5)
Cu2 0.0417(7) 0.0281(6) 0.0163(6) 0.0007(4) 0.0021(5) 0.0023(5)
Cu3 0.0815(11) 0.0318(7) 0.0250(7) -0.0013(5) 0.0133(6) -0.0165(7)
Cu4 0.0427(7) 0.0308(7) 0.0306(7) -0.0031(5) -0.0004(5) 0.0062(5)
Cu5 0.0411(7) 0.0298(6) 0.0185(6) -0.0003(4) 0.0016(5) -0.0013(5)
Cu6 0.0737(10) 0.0344(7) 0.0259(7) 0.0012(5) 0.0075(6) 0.0176(7)
Eu1 0.1205(14) 0.0932(12) 0.0668(10) 0.000 0.0229(9) 0.000
Eu2 0.1308(12) 0.0981(10) 0.0692(8) -0.0055(6) 0.0185(7) 0.0015(8)
Eu3 0.1220(15) 0.0922(12) 0.0683(10) 0.000 0.0148(9) 0.000
O1A 0.046(3) 0.054(4) 0.037(3) 0.010(3) 0.000(3) -0.010(3)
O1B 0.063(4) 0.037(3) 0.020(3) 0.005(2) -0.007(3) 0.015(3)
O1C 0.078(5) 0.038(4) 0.042(4) 0.003(3) 0.026(4) -0.011(3)
O1D 0.048(4) 0.052(4) 0.050(4) -0.016(3) -0.005(3) 0.018(3)
O1E 0.065(4) 0.045(4) 0.019(3) 0.002(3) -0.011(3) -0.014(3)
O1F 0.093(6) 0.035(4) 0.044(4) -0.004(3) 0.022(4) 0.017(4)
O1S 0.039(3) 0.045(4) 0.046(4) -0.005(3) 0.018(3) -0.001(3)
O1W 0.083(6) 0.091(7) 0.039(4) -0.016(4) 0.009(4) -0.027(5)
O2A 0.053(4) 0.062(4) 0.019(3) 0.002(3) -0.002(3) -0.011(3)
O2B 0.098(6) 0.031(3) 0.035(4) -0.011(3) -0.002(4) 0.011(4)
O2C 0.079(5) 0.029(3) 0.067(5) 0.006(3) 0.019(4) -0.008(3)
O2D 0.052(4) 0.078(6) 0.034(4) -0.014(4) -0.013(3) 0.015(4)
O2E 0.086(6) 0.042(4) 0.034(4) 0.014(3) -0.001(4) -0.008(4)
O2F 0.077(5) 0.033(3) 0.047(4) -0.006(3) 0.012(4) 0.009(3)
O2S 0.035(3) 0.054(4) 0.047(4) 0.011(3) 0.014(3) 0.003(3)
O2W 0.100(7) 0.087(7) 0.042(4) 0.005(4) 0.020(5) -0.031(6)
O3A 0.039(3) 0.025(3) 0.021(2) 0.0012(19) 0.005(2) -0.003(2)
O3B 0.050(3) 0.026(3) 0.021(3) -0.003(2) 0.002(2) -0.005(2)
O3C 0.028(2) 0.030(3) 0.028(3) -0.001(2) 0.001(2) -0.006(2)
O3D 0.040(3) 0.031(3) 0.019(2) -0.005(2) 0.003(2) 0.006(2)
O3E 0.043(3) 0.033(3) 0.018(2) -0.001(2) 0.002(2) 0.005(2)
O3F 0.037(3) 0.027(3) 0.027(3) 0.004(2) 0.002(2) 0.011(2)
O3W 0.081(6) 0.067(6) 0.046(4) 0.002(4) 0.009(4) 0.017(5)
O4A 0.040(3) 0.038(3) 0.022(3) 0.000(2) 0.009(2) -0.006(2)
O4B 0.038(3) 0.050(4) 0.028(3) 0.005(3) -0.003(2) -0.001(3)
O4D 0.054(4) 0.050(4) 0.020(3) 0.001(2) 0.013(3) 0.003(3)
O4E 0.039(3) 0.044(4) 0.036(3) -0.008(3) 0.002(3) -0.002(3)
O4W 0.110(9) 0.099(8) 0.045(5) -0.033(5) -0.007(5) 0.032(7)
O5A 0.065(4) 0.047(4) 0.028(3) 0.012(3) 0.008(3) 0.023(3)
O5B 0.093(6) 0.065(5) 0.023(3) -0.003(3) 0.009(4) -0.025(5)
O5C 0.060(4) 0.036(4) 0.066(5) 0.003(3) -0.011(4) -0.011(3)
O5D 0.079(5) 0.048(4) 0.032(3) -0.015(3) 0.009(3) -0.017(4)
O5E 0.078(5) 0.068(5) 0.023(3) 0.003(3) 0.012(3) 0.023(4)
O5F 0.056(4) 0.036(4) 0.066(5) -0.004(3) -0.016(4) 0.019(3)
O6A 0.066(4) 0.037(3) 0.018(3) 0.000(2) 0.012(3) 0.016(3)
O6B 0.092(6) 0.053(4) 0.040(4) -0.005(3) 0.028(4) -0.016(4)
O6C 0.041(3) 0.033(3) 0.055(4) 0.011(3) -0.007(3) 0.001(3)
O6D 0.074(5) 0.035(3) 0.028(3) -0.003(2) 0.014(3) -0.014(3)
O6E 0.090(6) 0.046(4) 0.036(3) 0.009(3) 0.028(4) 0.024(4)
O6F 0.038(3) 0.033(3) 0.053(4) -0.009(3) -0.009(3) 0.001(3)
S1 0.0533(13) 0.0393(12) 0.0673(16) -0.0001(11) 0.0305(12) 0.0005(10)
S2 0.0497(12) 0.0419(12) 0.0569(14) 0.0041(10) 0.0248(11) -0.0010(10)

loop_
_atom_type_symbol
_atom_type_description
_atom_type_scat_dispersion_real
_atom_type_scat_dispersion_imag
_atom_type_scat_source
C C 0.0181 0.0091 'International Tables Vol C Tables 4.2.6.8 and 6.1.1.4'
H H 0.0000 0.0000 'International Tables Vol C Tables 4.2.6.8 and 6.1.1.4'
Cu Cu -1.9646 0.5888 'International Tables Vol C Tables 4.2.6.8 and 6.1.1.4'
Eu Eu -8.9294 11.1857 'International Tables Vol C Tables 4.2.6.8 and 6.1.1.4'
O O 0.0492 0.0322 'International Tables Vol C Tables 4.2.6.8 and 6.1.1.4'
S S 0.3331 0.5567 'International Tables Vol C Tables 4.2.6.8 and 6.1.1.4'

loop_
_geom_angle_atom_site_label_1
_geom_angle_atom_site_label_2
_geom_angle_atom_site_label_3
_geom_angle
_geom_angle_site_symmetry_1
_geom_angle_site_symmetry_3
O2A C1A O1A 124.1(8) . .
O2A C1A C2A 117.7(8) . .
O1A C1A C2A 118.1(7) . .
O2A C1A Eu1 42.4(5) . .
O1A C1A Eu1 164.5(6) . .
C2A C1A Eu1 75.5(5) . .
O1B C1B O2B 123.9(10) . .
O1B C1B C2B 116.3(8) . .
O2B C1B C2B 119.8(8) . .
O1B C1B Eu2 166.8(7) . .
O2B C1B Eu2 43.0(5) . .
C2B C1B Eu2 76.8(5) . .
O2C C1C O1C 123.8(10) . .
O2C C1C O4CX 94.3(10) . .
O1C C1C O4CX 104.6(10) . .
O2C C1C C2C 122.1(10) . .
O1C C1C C2C 114.2(8) . .
O4CX C1C C2C 70.7(8) . .
O2D C1D O1D 123.2(9) . .
O2D C1D C2D 118.2(9) . .
O1D C1D C2D 118.5(9) . .
O2D C1D Eu2 43.1(5) . .
O1D C1D Eu2 165.3(7) . .
C2D C1D Eu2 75.8(5) . .
O1E C1E O2E 123.4(9) . .
O1E C1E C2E 116.9(8) . .
O2E C1E C2E 119.7(8) . .
O1E C1E Eu3 164.9(7) . .
O2E C1E Eu3 41.5(5) . .
C2E C1E Eu3 78.2(5) . .
O1F C1F O2F 123.7(9) . .
O1F C1F O4FX 110.2(10) . .
O2F C1F O4FX 88.6(9) . .
O1F C1F C2F 117.4(8) . .
O2F C1F C2F 118.8(8) . .
O4FX C1F C2F 67.7(7) . .
O3A C2A O4A 113.2(7) . .
O3A C2A C1A 111.8(7) . .
O4A C2A C1A 106.2(7) . .
O3A C2A C3A 110.5(6) . .
O4A C2A C3A 107.9(7) . .
C1A C2A C3A 107.0(7) . .
O3A C2A Eu1 162.4(5) . .
O4A C2A Eu1 49.2(4) . .
C1A C2A Eu1 76.6(5) . .
C3A C2A Eu1 80.2(5) . .
O3B C2B O4B 113.3(8) . .
O3B C2B C3B 112.8(7) . .
O4B C2B C3B 101.0(7) . .
O3B C2B C1B 111.3(7) . .
O4B C2B C1B 108.2(7) . .
C3B C2B C1B 109.7(8) . .
O3C C2C O4C 112.1(8) . .
O3C C2C C1C 111.5(8) . .
O4C C2C C1C 109.3(8) . .
O3C C2C C3C 111.7(7) . .
O4C C2C C3C 104.8(8) . .
C1C C2C C3C 107.1(8) . .
O3C C2C O4CX 117.5(8) . .
O4C C2C O4CX 130.3(8) . .
C1C C2C O4CX 54.0(7) . .
C3C C2C O4CX 54.6(7) . .
O3D C2D O4D 113.1(7) . .
O3D C2D C1D 111.0(7) . .
O4D C2D C1D 104.4(7) . .
O3D C2D C3D 111.6(7) . .
O4D C2D C3D 108.5(7) . .
C1D C2D C3D 108.0(8) . .
O3D C2D Eu2 161.3(6) . .
O4D C2D Eu2 48.4(4) . .
C1D C2D Eu2 76.5(5) . .
C3D C2D Eu2 80.7(5) . .
O3E C2E O4E 115.3(8) . .
O3E C2E C1E 110.6(7) . .
O4E C2E C1E 108.0(7) . .
O3E C2E C3E 112.6(7) . .
O4E C2E C3E 102.0(7) . .
C1E C2E C3E 107.9(8) . .
O3F C2F O4F 112.1(7) . .
O3F C2F C1F 108.8(7) . .
O4F C2F C1F 110.6(7) . .
O3F C2F C3F 111.0(7) . .
O4F C2F C3F 106.5(7) . .
C1F C2F C3F 107.8(7) . .
O3F C2F O4FX 119.7(8) . .
O4F C2F O4FX 128.1(8) . .
C1F C2F O4FX 55.6(7) . .
C3F C2F O4FX 52.6(7) . .
O5A C3A O6A 127.2(9) . .
O5A C3A C2A 117.1(8) . .
O6A C3A C2A 115.7(7) . .
O5B C3B O6B 122.6(10) . .
O5B C3B C2B 120.2(10) . .
O6B C3B C2B 117.2(8) . .
O5B C3B Eu2 40.4(6) . .
O6B C3B Eu2 162.0(7) . .
C2B C3B Eu2 80.0(5) . .
O5C C3C O6C 126.3(10) . .
O5C C3C O4CX 84.3(10) . .
O6C C3C O4CX 112.4(10) . .
O5C C3C C2C 117.6(10) . .
O6C C3C C2C 116.0(8) . .
O4CX C3C C2C 69.9(8) . .
O5D C3D O6D 128.8(10) . .
O5D C3D C2D 116.4(8) . .
O6D C3D C2D 114.7(8) . .
O5E C3E O6E 123.9(9) . .
O5E C3E C2E 119.5(9) . .
O6E C3E C2E 116.6(8) . .
O5E C3E Eu3 39.1(5) . .
O6E C3E Eu3 162.7(7) . .
C2E C3E Eu3 80.5(5) . .
O6F C3F O5F 126.6(9) . .
O6F C3F O4FX 114.7(11) . .
O5F C3F O4FX 85.8(10) . .
O6F C3F C2F 117.2(8) . .
O5F C3F C2F 116.3(9) . .
O4FX C3F C2F 69.0(8) . .
O6C Cu1 O3A 171.0(3) . .
O6C Cu1 O1A 90.1(3) . .
O3A Cu1 O1A 85.9(3) . .
O6C Cu1 O3C 85.4(3) . .
O3A Cu1 O3C 96.8(2) . .
O1A Cu1 O3C 167.8(3) . .
O6C Cu1 O1S 106.0(3) . .
O3A Cu1 O1S 82.9(2) . .
O1A Cu1 O1S 106.1(3) . .
O3C Cu1 O1S 86.1(3) . .
O1B Cu2 O3A 172.1(3) . .
O1B Cu2 O6A 91.2(3) . .
O3A Cu2 O6A 85.0(2) . .
O1B Cu2 O3B 84.3(3) . .
O3A Cu2 O3B 98.8(2) . .
O6A Cu2 O3B 172.5(3) . .
O1C Cu3 O6B 90.2(3) . .
O1C Cu3 O3C 84.4(3) . .
O6B Cu3 O3C 174.2(3) . .
O1C Cu3 O3B 170.3(3) . .
O6B Cu3 O3B 84.7(3) . .
O3C Cu3 O3B 101.0(2) . .
O6F Cu4 O1D 90.0(3) . .
O6F Cu4 O3F 85.7(3) . .
O1D Cu4 O3F 169.0(3) . .
O6F Cu4 O3D 169.1(3) . .
O1D Cu4 O3D 85.6(3) . .
O3F Cu4 O3D 96.8(2) . .
O6F Cu4 O2S 105.9(3) . .
O1D Cu4 O2S 103.7(4) . .
O3F Cu4 O2S 87.2(3) . .
O3D Cu4 O2S 84.8(2) . .
O1E Cu5 O6D 91.4(3) . .
O1E Cu5 O3D 173.7(3) . .
O6D Cu5 O3D 85.0(3) . .
O1E Cu5 O3E 84.2(3) . .
O6D Cu5 O3E 171.5(3) . .
O3D Cu5 O3E 98.6(3) . .
O3F Cu6 O6E 173.8(3) . .
O3F Cu6 O1F 84.0(3) . .
O6E Cu6 O1F 90.2(3) . .
O3F Cu6 O3E 100.8(2) . .
O6E Cu6 O3E 85.2(3) . .
O1F Cu6 O3E 172.9(3) . .
O1W Eu1 O1W 92.1(6) . 2_657
O1W Eu1 O2A 145.3(3) . .
O1W Eu1 O2A 90.9(4) 2_657 .
O1W Eu1 O2A 90.9(4) . 2_657
O1W Eu1 O2A 145.3(3) 2_657 2_657
O2A Eu1 O2A 105.7(4) . 2_657
O1W Eu1 O4A 140.8(3) . 2_657
O1W Eu1 O4A 90.0(3) 2_657 2_657
O2A Eu1 O4A 73.8(2) . 2_657
O2A Eu1 O4A 66.7(2) 2_657 2_657
O1W Eu1 O4A 90.0(3) . .
O1W Eu1 O4A 140.8(3) 2_657 .
O2A Eu1 O4A 66.7(2) . .
O2A Eu1 O4A 73.8(2) 2_657 .
O4A Eu1 O4A 112.1(3) 2_657 .
O1W Eu1 O5A 75.3(3) . .
O1W Eu1 O5A 76.4(3) 2_657 .
O2A Eu1 O5A 71.9(3) . .
O2A Eu1 O5A 137.4(2) 2_657 .
O4A Eu1 O5A 142.7(2) 2_657 .
O4A Eu1 O5A 66.3(2) . .
O1W Eu1 O5A 76.4(3) . 2_657
O1W Eu1 O5A 75.3(3) 2_657 2_657
O2A Eu1 O5A 137.4(2) . 2_657
O2A Eu1 O5A 71.9(3) 2_657 2_657
O4A Eu1 O5A 66.3(2) 2_657 2_657
O4A Eu1 O5A 142.7(2) . 2_657
O5A Eu1 O5A 138.7(3) . 2_657
O1W Eu1 C2A 116.3(3) . 2_657
O1W Eu1 C2A 99.9(3) 2_657 2_657
O2A Eu1 C2A 97.1(2) . 2_657
O2A Eu1 C2A 48.7(2) 2_657 2_657
O4A Eu1 C2A 25.5(2) 2_657 2_657
O4A Eu1 C2A 114.0(2) . 2_657
O5A Eu1 C2A 168.2(2) . 2_657
O5A Eu1 C2A 48.2(2) 2_657 2_657
O1W Eu1 C2A 99.9(3) . .
O1W Eu1 C2A 116.3(3) 2_657 .
O2A Eu1 C2A 48.7(2) . .
O2A Eu1 C2A 97.1(2) 2_657 .
O4A Eu1 C2A 114.0(2) 2_657 .
O4A Eu1 C2A 25.5(2) . .
O5A Eu1 C2A 48.2(2) . .
O5A Eu1 C2A 168.2(2) 2_657 .
C2A Eu1 C2A 127.3(3) 2_657 .
O1W Eu1 C1A 126.8(3) . .
O1W Eu1 C1A 103.7(3) 2_657 .
O2A Eu1 C1A 20.9(2) . .
O2A Eu1 C1A 101.9(3) 2_657 .
O4A Eu1 C1A 90.4(2) 2_657 .
O4A Eu1 C1A 47.2(2) . .
O5A Eu1 C1A 60.5(3) . .
O5A Eu1 C1A 156.6(2) 2_657 .
C2A Eu1 C1A 110.4(2) 2_657 .
C2A Eu1 C1A 27.9(2) . .
O1W Eu1 C1A 103.7(3) . 2_657
O1W Eu1 C1A 126.8(3) 2_657 2_657
O2A Eu1 C1A 101.9(3) . 2_657
O2A Eu1 C1A 20.9(2) 2_657 2_657
O4A Eu1 C1A 47.2(2) 2_657 2_657
O4A Eu1 C1A 90.4(2) . 2_657
O5A Eu1 C1A 156.6(2) . 2_657
O5A Eu1 C1A 60.5(3) 2_657 2_657
C2A Eu1 C1A 27.9(2) 2_657 2_657
C2A Eu1 C1A 110.4(2) . 2_657
C1A Eu1 C1A 105.9(4) . 2_657
O3W Eu2 O2W 91.6(5) . .
O3W Eu2 O5B 94.0(4) . .
O2W Eu2 O5B 145.1(3) . .
O3W Eu2 O2D 143.8(3) . .
O2W Eu2 O2D 109.2(5) . .
O5B Eu2 O2D 85.6(4) . .
O3W Eu2 O4D 92.3(3) . .
O2W Eu2 O4D 76.5(3) . .
O5B Eu2 O4D 137.6(3) . .
O2D Eu2 O4D 65.7(2) . .
O3W Eu2 O2B 143.8(3) . .
O2W Eu2 O2B 80.0(4) . .
O5B Eu2 O2B 75.3(3) . .
O2D Eu2 O2B 70.9(3) . .
O4D Eu2 O2B 119.1(2) . .
O3W Eu2 O5D 74.8(3) . .
O2W Eu2 O5D 138.2(3) . .
O5B Eu2 O5D 76.2(2) . .
O2D Eu2 O5D 70.0(3) . .
O4D Eu2 O5D 65.2(2) . .
O2B Eu2 O5D 132.7(3) . .
O3W Eu2 O4B 80.1(3) . .
O2W Eu2 O4B 84.4(3) . .
O5B Eu2 O4B 62.7(3) . .
O2D Eu2 O4B 129.8(2) . .
O4D Eu2 O4B 159.2(2) . .
O2B Eu2 O4B 64.2(2) . .
O5D Eu2 O4B 129.7(2) . .
O3W Eu2 C3B 96.2(3) . .
O2W Eu2 C3B 125.5(3) . .
O5B Eu2 C3B 19.5(3) . .
O2D Eu2 C3B 95.1(3) . .
O4D Eu2 C3B 156.0(3) . .
O2B Eu2 C3B 62.8(3) . .
O5D Eu2 C3B 95.5(2) . .
O4B Eu2 C3B 44.8(2) . .
O3W Eu2 C2D 100.6(3) . .
O2W Eu2 C2D 99.7(3) . .
O5B Eu2 C2D 113.0(3) . .
O2D Eu2 C2D 48.0(2) . .
O4D Eu2 C2D 25.0(2) . .
O2B Eu2 C2D 115.4(2) . .
O5D Eu2 C2D 47.1(2) . .
O4B Eu2 C2D 175.7(2) . .
C3B Eu2 C2D 131.0(3) . .
O3W Eu2 C1D 127.1(3) . .
O2W Eu2 C1D 104.4(4) . .
O5B Eu2 C1D 99.4(3) . .
O2D Eu2 C1D 20.4(2) . .
O4D Eu2 C1D 46.2(2) . .
O2B Eu2 C1D 89.0(3) . .
O5D Eu2 C1D 59.7(3) . .
O4B Eu2 C1D 150.2(2) . .
C3B Eu2 C1D 112.6(3) . .
C2D Eu2 C1D 27.8(2) . .
O3W Eu2 C1B 126.0(3) . .
O2W Eu2 C1B 87.5(3) . .
O5B Eu2 C1B 61.6(3) . .
O2D Eu2 C1B 85.3(2) . .
O4D Eu2 C1B 139.1(2) . .
O2B Eu2 C1B 20.0(2) . .
O5D Eu2 C1B 132.5(3) . .
O4B Eu2 C1B 46.1(2) . .
C3B Eu2 C1B 45.7(3) . .
C2D Eu2 C1B 132.7(2) . .
C1D Eu2 C1B 105.1(2) . .
O5E Eu3 O5E 92.8(5) . 2
O5E Eu3 O4W 86.8(4) . 2
O5E Eu3 O4W 140.5(3) 2 2
O5E Eu3 O4W 140.5(3) . .
O5E Eu3 O4W 86.8(4) 2 .
O4W Eu3 O4W 117.5(8) 2 .
O5E Eu3 O2E 76.1(3) . .
O5E Eu3 O2E 143.8(3) 2 .
O4W Eu3 O2E 74.1(3) 2 .
O4W Eu3 O2E 81.2(4) . .
O5E Eu3 O2E 143.8(3) . 2
O5E Eu3 O2E 76.1(3) 2 2
O4W Eu3 O2E 81.2(4) 2 2
O4W Eu3 O2E 74.1(3) . 2
O2E Eu3 O2E 131.5(4) . 2
O5E Eu3 O4E 80.0(2) . 2
O5E Eu3 O4E 62.7(2) 2 2
O4W Eu3 O4E 78.5(3) 2 2
O4W Eu3 O4E 132.5(3) . 2
O2E Eu3 O4E 144.3(3) . 2
O2E Eu3 O4E 64.2(2) 2 2
O5E Eu3 O4E 62.7(2) . .
O5E Eu3 O4E 80.0(2) 2 .
O4W Eu3 O4E 132.5(3) 2 .
O4W Eu3 O4E 78.5(3) . .
O2E Eu3 O4E 64.2(2) . .
O2E Eu3 O4E 144.3(3) 2 .
O4E Eu3 O4E 125.4(3) 2 .
O5E Eu3 C3E 96.3(3) . 2
O5E Eu3 C3E 19.7(2) 2 2
O4W Eu3 C3E 121.1(3) 2 2
O4W Eu3 C3E 96.3(4) . 2
O2E Eu3 C3E 163.0(3) . 2
O2E Eu3 C3E 62.5(3) 2 2
O4E Eu3 C3E 45.0(2) 2 2
O4E Eu3 C3E 98.8(2) . 2
O5E Eu3 C3E 19.7(2) . .
O5E Eu3 C3E 96.3(3) 2 .
O4W Eu3 C3E 96.3(4) 2 .
O4W Eu3 C3E 121.1(3) . .
O2E Eu3 C3E 62.5(3) . .
O2E Eu3 C3E 163.0(3) 2 .
O4E Eu3 C3E 98.8(2) 2 .
O4E Eu3 C3E 45.0(2) . .
C3E Eu3 C3E 105.8(4) 2 .
O5E Eu3 C1E 62.7(3) . .
O5E Eu3 C1E 125.8(3) 2 .
O4W Eu3 C1E 88.7(3) 2 .
O4W Eu3 C1E 85.8(3) . .
O2E Eu3 C1E 19.9(2) . .
O2E Eu3 C1E 149.9(2) 2 .
O4E Eu3 C1E 141.2(2) 2 .
O4E Eu3 C1E 45.9(2) . .
C3E Eu3 C1E 143.7(2) 2 .
C3E Eu3 C1E 45.9(2) . .
O5E Eu3 C1E 125.8(3) . 2
O5E Eu3 C1E 62.7(3) 2 2
O4W Eu3 C1E 85.8(3) 2 2
O4W Eu3 C1E 88.7(3) . 2
O2E Eu3 C1E 149.9(2) . 2
O2E Eu3 C1E 19.9(2) 2 2
O4E Eu3 C1E 45.9(2) 2 2
O4E Eu3 C1E 141.2(2) . 2
C3E Eu3 C1E 45.9(2) 2 2
C3E Eu3 C1E 143.7(2) . 2
C1E Eu3 C1E 169.5(3) . 2
C1A O1A Cu1 111.1(6) . .
C1B O1B Cu2 115.1(6) . .
C1C O1C Cu3 114.7(6) . .
C1D O1D Cu4 110.4(6) . .
C1E O1E Cu5 114.1(6) . .
C1F O1F Cu6 113.6(6) . .
S1 O1S Cu1 133.4(4) . .
C1A O2A Eu1 116.7(6) . .
C1B O2B Eu2 117.0(6) . .
C1D O2D Eu2 116.4(6) . .
C1E O2E Eu3 118.6(7) . .
S2 O2S Cu4 130.9(4) . .
C2A O3A Cu2 112.6(5) . .
C2A O3A Cu1 110.8(5) . .
Cu2 O3A Cu1 113.1(3) . .
C2B O3B Cu2 112.1(5) . .
C2B O3B Cu3 110.1(5) . .
Cu2 O3B Cu3 112.8(3) . .
C2C O3C Cu1 111.7(5) . .
C2C O3C Cu3 113.0(5) . .
Cu1 O3C Cu3 110.8(3) . .
C2D O3D Cu5 112.1(5) . .
C2D O3D Cu4 110.7(5) . .
Cu5 O3D Cu4 110.4(3) . .
C2E O3E Cu5 113.0(5) . .
C2E O3E Cu6 110.3(5) . .
Cu5 O3E Cu6 114.7(3) . .
C2F O3F Cu6 113.8(5) . .
C2F O3F Cu4 110.6(5) . .
Cu6 O3F Cu4 110.2(3) . .
C2A O4A Eu1 105.3(5) . .
C2B O4B Eu2 100.9(5) . .
C2D O4D Eu2 106.6(5) . .
C2E O4E Eu3 99.6(5) . .
C3A O5A Eu1 113.7(6) . .
C3B O5B Eu2 120.1(8) . .
C3D O5D Eu2 114.9(7) . .
C1C O4CX C3C 109.3(11) . .
C1C O4CX C2C 55.4(7) . .
C3C O4CX C2C 55.5(7) . .
C3E O5E Eu3 121.2(7) . .
C3F O4FX C1F 114.6(11) . .
C3F O4FX C2F 58.4(7) . .
C1F O4FX C2F 56.6(6) . .
C3A O6A Cu2 113.6(5) . .
C3B O6B Cu3 112.2(7) . .
C3C O6C Cu1 113.7(6) . .
C3D O6D Cu5 114.9(6) . .
C3E O6E Cu6 112.0(6) . .
C3F O6F Cu4 113.8(6) . .
O1S S1 C1S1 105.3(7) . .
O1S S1 C1S2 105.2(6) . .
C1S1 S1 C1S2 98.6(9) . .
O2S S2 C2S1 106.1(5) . .
O2S S2 C2S2 102.3(8) . .
C2S1 S2 C2S2 98.5(9) . .

loop_
_geom_bond_atom_site_label_1
_geom_bond_atom_site_label_2
_geom_bond_distance
_geom_bond_site_symmetry_2
C1A O2A 1.261(11) .
C1A O1A 1.272(12) .
C1A C2A 1.522(11) .
C1A Eu1 3.165(9) .
C1B O1B 1.249(12) .
C1B O2B 1.252(13) .
C1B C2B 1.528(13) .
C1B Eu2 3.261(10) .
C1C O2C 1.209(12) .
C1C O1C 1.285(13) .
C1C O4CX 1.529(19) .
C1C C2C 1.557(13) .
C1D O2D 1.246(13) .
C1D O1D 1.264(13) .
C1D C2D 1.531(12) .
C1D Eu2 3.194(11) .
C1E O1E 1.253(12) .
C1E O2E 1.255(12) .
C1E C2E 1.540(12) .
C1E Eu3 3.239(9) .
C1F O1F 1.233(12) .
C1F O2F 1.259(12) .
C1F O4FX 1.536(17) .
C1F C2F 1.554(11) .
C1S1 S1 1.770(9) .
C1S2 S1 1.778(9) .
C2A O3A 1.391(10) .
C2A O4A 1.407(10) .
C2A C3A 1.576(12) .
C2A Eu1 3.150(8) .
C2B O3B 1.368(10) .
C2B O4B 1.420(10) .
C2B C3B 1.529(13) .
C2C O3C 1.374(10) .
C2C O4C 1.408(13) .
C2C C3C 1.567(12) .
C2C O4CX 1.785(17) .
C2D O3D 1.382(10) .
C2D O4D 1.403(11) .
C2D C3D 1.561(13) .
C2D Eu2 3.184(8) .
C2E O3E 1.357(10) .
C2E O4E 1.399(11) .
C2E C3E 1.553(12) .
C2F O3F 1.393(9) .
C2F O4F 1.390(12) .
C2F C3F 1.570(11) .
C2F O4FX 1.721(16) .
C2S1 S2 1.770(8) .
C2S2 S2 1.780(9) .
C3A O5A 1.228(11) .
C3A O6A 1.266(11) .
C3B O5B 1.223(13) .
C3B O6B 1.264(15) .
C3B Eu2 3.169(11) .
C3C O5C 1.232(13) .
C3C O6C 1.259(13) .
C3C O4CX 1.549(18) .
C3D O5D 1.222(12) .
C3D O6D 1.266(12) .
C3E O5E 1.251(12) .
C3E O6E 1.270(13) .
C3E Eu3 3.167(10) .
C3F O6F 1.240(13) .
C3F O5F 1.253(13) .
C3F O4FX 1.464(19) .
Cu1 O6C 1.935(7) .
Cu1 O3A 1.942(6) .
Cu1 O1A 1.942(7) .
Cu1 O3C 1.944(6) .
Cu1 O1S 2.355(7) .
Cu2 O1B 1.908(7) .
Cu2 O3A 1.940(6) .
Cu2 O6A 1.943(6) .
Cu2 O3B 1.954(6) .
Cu3 O1C 1.927(7) .
Cu3 O6B 1.943(8) .
Cu3 O3C 1.946(6) .
Cu3 O3B 1.984(6) .
Cu4 O6F 1.923(7) .
Cu4 O1D 1.936(7) .
Cu4 O3F 1.962(6) .
Cu4 O3D 1.964(6) .
Cu4 O2S 2.315(7) .
Cu5 O1E 1.915(7) .
Cu5 O6D 1.920(7) .
Cu5 O3D 1.940(6) .
Cu5 O3E 1.952(6) .
Cu6 O3F 1.928(6) .
Cu6 O6E 1.935(7) .
Cu6 O1F 1.946(7) .
Cu6 O3E 1.977(6) .
Eu1 O1W 2.327(10) .
Eu1 O1W 2.327(10) 2_657
Eu1 O2A 2.391(8) .
Eu1 O2A 2.391(8) 2_657
Eu1 O4A 2.471(6) 2_657
Eu1 O4A 2.471(6) .
Eu1 O5A 2.582(7) .
Eu1 O5A 2.582(7) 2_657
Eu1 C2A 3.150(8) 2_657
Eu1 C1A 3.165(9) 2_657
Eu2 O3W 2.288(10) .
Eu2 O2W 2.312(10) .
Eu2 O5B 2.374(9) .
Eu2 O2D 2.438(9) .
Eu2 O4D 2.484(7) .
Eu2 O2B 2.496(8) .
Eu2 O5D 2.606(8) .
Eu2 O4B 2.691(7) .
Eu3 O5E 2.332(8) .
Eu3 O5E 2.333(8) 2
Eu3 O4W 2.354(12) 2
Eu3 O4W 2.354(12) .
Eu3 O2E 2.445(8) .
Eu3 O2E 2.445(8) 2
Eu3 O4E 2.752(7) 2
Eu3 O4E 2.752(7) .
Eu3 C3E 3.167(10) 2
Eu3 C1E 3.239(9) 2
O1S S1 1.536(6) .
O2S S2 1.540(7) .

loop_
_platon_squeeze_void_nr
_platon_squeeze_void_average_x
_platon_squeeze_void_average_y
_platon_squeeze_void_average_z
_platon_squeeze_void_volume
_platon_squeeze_void_count_electrons
_platon_squeeze_void_content
1 -0.007 -0.006 -0.003 3788 -359 ' '
